data_2242797
loop_
_publ_author_name
'Lamoureux, Guy'
'Alvarado-Rojas, M\'onica'
'Pineda, Leslie W.'

_publ_section_title
;
 Crystal structure of 4-[(adamantan-1-yl)amino]naphthalene-1,2-dione
;
_journal_coeditor_code RZ5250
_journal_issue 1
_journal_name_full 'Acta Crystallographica Section E'
_journal_page_first 99
_journal_page_last 102
_journal_paper_doi 10.1107/S2056989018017917
_journal_volume 75
_journal_year 2019
_chemical_formula_iupac 'C20 H21 N O2'
_chemical_formula_moiety 'C20 H21 N O2'
_chemical_formula_sum 'C20 H21 N O2'
_chemical_formula_weight 307.38
_chemical_name_common 4-adamantylamine-1,2-naphthoquinone
_chemical_name_systematic
;
4-[(Adamantan-1-yl)amino]naphthalene-1,2-dione
;
_space_group_crystal_system monoclinic
_space_group_IT_number 14
_space_group_name_Hall '-P 2ybc'
_space_group_name_H-M_alt 'P 1 21/c 1'
_symmetry_space_group_name_Hall '-P 2ybc'
_symmetry_space_group_name_H-M 'P 1 21/c 1'
_atom_sites_solution_hydrogens geom
_atom_sites_solution_primary direct
_atom_sites_solution_secondary difmap
_cell_angle_alpha 90
_cell_angle_beta 112.2480(10)
_cell_angle_gamma 90
_cell_formula_units_Z 4
_cell_length_a 12.8487(5)
_cell_length_b 10.8187(4)
_cell_length_c 11.8469(5)
_cell_measurement_reflns_used 80
_cell_measurement_temperature 100.(2)
_cell_measurement_theta_max 19.9917
_cell_measurement_theta_min 3.4896
_cell_volume 1524.20(10)
_computing_cell_refinement
;
SAINT (Bruker, 2015)
;
_computing_data_collection
;
APEX3 (Bruker, 2015)
;
_computing_data_reduction
;
SAINT (Bruker, 2015)
;
_computing_molecular_graphics
;
<i>shelXle</i> (H\"ubschle <i>et al.</i>,  2011)
;
_computing_publication_material
;
SHELXL (Sheldrick, 2015b)
;
_computing_structure_refinement
;
SHELXL (Sheldrick, 2015b)
;
_computing_structure_solution
;
SHELXT (Sheldrick, 2015a)
;
_diffrn_ambient_temperature 100.(2)
_diffrn_detector_area_resol_mean 10.4167
_diffrn_measured_fraction_theta_full 0.998
_diffrn_measured_fraction_theta_max 0.998
_diffrn_measurement_device_type 'Bruker D8 Venture'
_diffrn_measurement_method 'omega scans'
_diffrn_radiation_monochromator mirrors
_diffrn_radiation_type MoK\a
_diffrn_radiation_wavelength 0.71073
_diffrn_reflns_av_R_equivalents 0.0749
_diffrn_reflns_av_unetI/netI 0.0546
_diffrn_reflns_limit_h_max 16
_diffrn_reflns_limit_h_min -16
_diffrn_reflns_limit_k_max 14
_diffrn_reflns_limit_k_min -14
_diffrn_reflns_limit_l_max 15
_diffrn_reflns_limit_l_min -15
_diffrn_reflns_number 31552
_diffrn_reflns_theta_full 27.52
_diffrn_reflns_theta_max 27.52
_diffrn_reflns_theta_min 2.54
_diffrn_source 'Incoatec Microsource'
_exptl_absorpt_coefficient_mu 0.086
_exptl_absorpt_correction_T_max 0.7456
_exptl_absorpt_correction_T_min 0.7022
_exptl_absorpt_correction_type multi-scan
_exptl_absorpt_process_details
;
(SADABS; Bruker, 2015)
;
_exptl_crystal_colour 'translucent intense orange-red'
_exptl_crystal_density_diffrn 1.339
_exptl_crystal_density_method 'not measured'
_exptl_crystal_description block
_exptl_crystal_F_000 656
_exptl_crystal_size_max 0.200
_exptl_crystal_size_mid 0.150
_exptl_crystal_size_min 0.100
_refine_diff_density_max 0.361
_refine_diff_density_min -0.315
_refine_ls_extinction_method none
_refine_ls_goodness_of_fit_ref 1.054
_refine_ls_hydrogen_treatment constr
_refine_ls_matrix_type full
_refine_ls_number_parameters 208
_refine_ls_number_reflns 3494
_refine_ls_number_restraints 0
_refine_ls_restrained_S_all 1.054
_refine_ls_R_factor_all 0.0956
_refine_ls_R_factor_gt 0.0555
_refine_ls_shift/su_max 0.000
_refine_ls_shift/su_mean 0.000
_refine_ls_structure_factor_coef Fsqd
_refine_ls_weighting_details 'w=1/[\s^2^(Fo^2^)+(0.0492P)^2^+0.8260P] where P=(Fo^2^+2Fc^2^)/3'
_refine_ls_weighting_scheme calc
_refine_ls_wR_factor_gt 0.1067
_refine_ls_wR_factor_ref 0.1212
_reflns_number_gt 2412
_reflns_number_total 3494
_reflns_threshold_expression 'I > 2\s(I)'
_cod_data_source_file rz5250sup1.cif
_cod_data_source_block I
_cod_database_code 2242797

loop_
_space_group_symop_operation_xyz
'x, y, z'
'-x, y+1/2, -z+1/2'
'-x, -y, -z'
'x, -y-1/2, z-1/2'

loop_
_atom_site_type_symbol
_atom_site_label
_atom_site_fract_x
_atom_site_fract_y
_atom_site_fract_z
_atom_site_U_iso_or_equiv
_atom_site_adp_type
_atom_site_calc_flag
_atom_site_occupancy
O O1 0.38228(11) 0.03240(12) 0.55184(12) 0.0167(3) Uani d 1
O O2 0.15850(11) 0.07574(12) 0.43684(12) 0.0174(3) Uani d 1
N N1 0.45787(13) 0.36387(14) 0.33029(14) 0.0130(3) Uani d 1
H H1 0.4241 0.4268 0.2837 0.016 Uiso calc 1
C C2 0.35129(15) 0.11642(16) 0.47491(16) 0.0115(4) Uani d 1
C C3 0.42405(15) 0.18810(17) 0.43727(16) 0.0119(4) Uani d 1
H H3 0.5014 0.1664 0.4668 0.014 Uiso calc 1
C C4 0.38867(15) 0.28844(16) 0.35958(16) 0.0106(4) Uani d 1
C C5 0.26636(15) 0.32093(16) 0.30318(16) 0.0099(4) Uani d 1
C C6 0.22581(16) 0.41901(17) 0.22207(17) 0.0136(4) Uani d 1
H H6 0.2768 0.4671 0.1996 0.016 Uiso calc 1
C C7 0.11207(16) 0.44738(17) 0.17363(17) 0.0145(4) Uani d 1
H H7 0.0861 0.5149 0.1188 0.017 Uiso calc 1
C C8 0.03608(16) 0.37845(18) 0.20441(17) 0.0148(4) Uani d 1
H H8 -0.0416 0.3991 0.172 0.018 Uiso calc 1
C C9 0.07435(16) 0.27905(17) 0.28295(17) 0.0135(4) Uani d 1
H H9 0.0224 0.2304 0.3034 0.016 Uiso calc 1
C C10 0.18809(15) 0.24991(16) 0.33209(16) 0.0107(4) Uani d 1
C C11 0.22506(16) 0.14264(16) 0.41573(16) 0.0114(4) Uani d 1
C C12 0.58113(15) 0.35926(16) 0.36293(16) 0.0105(4) Uani d 1
C C13 0.61093(15) 0.48247(17) 0.31748(17) 0.0131(4) Uani d 1
H H13A 0.5659 0.4918 0.2292 0.016 Uiso calc 1
H H13B 0.5922 0.552 0.3608 0.016 Uiso calc 1
C C14 0.73627(15) 0.48667(17) 0.33974(17) 0.0133(4) Uani d 1
H H14 0.7542 0.567 0.3093 0.016 Uiso calc 1
C C15 0.80594(16) 0.47438(18) 0.47649(17) 0.0156(4) Uani d 1
H H15A 0.8871 0.476 0.4912 0.019 Uiso calc 1
H H15B 0.7896 0.5444 0.521 0.019 Uiso calc 1
C C16 0.77630(16) 0.35233(18) 0.52241(17) 0.0140(4) Uani d 1
H H16 0.8215 0.3441 0.6118 0.017 Uiso calc 1
C C17 0.80384(16) 0.24419(18) 0.45448(17) 0.0145(4) Uani d 1
H H17A 0.8852 0.2441 0.4703 0.017 Uiso calc 1
H H17B 0.7851 0.165 0.4842 0.017 Uiso calc 1
C C18 0.65032(15) 0.35023(18) 0.50031(16) 0.0133(4) Uani d 1
H H18A 0.6318 0.2726 0.5329 0.016 Uiso calc 1
H H18B 0.6321 0.4206 0.543 0.016 Uiso calc 1
C C19 0.61046(15) 0.25234(17) 0.29482(16) 0.0118(4) Uani d 1
H H19A 0.5923 0.1724 0.3238 0.014 Uiso calc 1
H H19B 0.5655 0.2592 0.2063 0.014 Uiso calc 1
C C20 0.76438(16) 0.37983(17) 0.27165(17) 0.0144(4) Uani d 1
H H20A 0.8453 0.382 0.2853 0.017 Uiso calc 1
H H20B 0.7205 0.388 0.183 0.017 Uiso calc 1
C C21 0.73612(15) 0.25706(17) 0.31772(17) 0.0128(4) Uani d 1
H H21 0.7551 0.1872 0.2736 0.015 Uiso calc 1

loop_
_atom_site_aniso_label
_atom_site_aniso_U_11
_atom_site_aniso_U_22
_atom_site_aniso_U_33
_atom_site_aniso_U_12
_atom_site_aniso_U_13
_atom_site_aniso_U_23
O1 0.0177(7) 0.0131(7) 0.0193(7) 0.0022(6) 0.0070(6) 0.0057(6)
O2 0.0172(7) 0.0148(7) 0.0198(8) -0.0043(6) 0.0068(6) 0.0024(6)
N1 0.0103(8) 0.0108(8) 0.0171(8) 0.0015(6) 0.0042(7) 0.0050(6)
C2 0.0149(10) 0.0087(9) 0.0118(9) 0.0001(7) 0.0059(8) -0.0028(7)
C3 0.0101(10) 0.0113(9) 0.0140(10) 0.0008(8) 0.0041(8) -0.0008(8)
C4 0.0123(10) 0.0103(9) 0.0103(9) -0.0008(7) 0.0055(8) -0.0043(7)
C5 0.0121(9) 0.0091(9) 0.0091(9) -0.0001(7) 0.0046(8) -0.0027(7)
C6 0.0144(10) 0.0111(9) 0.0159(10) -0.0012(8) 0.0065(8) -0.0005(8)
C7 0.0165(10) 0.0122(10) 0.0140(10) 0.0032(8) 0.0048(8) 0.0029(8)
C8 0.0108(9) 0.0174(10) 0.0154(10) 0.0017(8) 0.0040(8) -0.0020(8)
C9 0.0146(10) 0.0121(9) 0.0154(10) -0.0025(8) 0.0076(8) -0.0028(8)
C10 0.0125(9) 0.0091(9) 0.0109(9) -0.0012(7) 0.0050(8) -0.0038(7)
C11 0.0157(10) 0.0103(9) 0.0091(9) -0.0028(8) 0.0058(8) -0.0038(7)
C12 0.0088(9) 0.0100(9) 0.0121(9) -0.0004(7) 0.0034(7) 0.0003(7)
C13 0.0137(10) 0.0084(9) 0.0172(10) -0.0003(7) 0.0060(8) 0.0022(7)
C14 0.0144(10) 0.0092(9) 0.0177(10) -0.0019(7) 0.0075(8) 0.0028(8)
C15 0.0124(10) 0.0166(10) 0.0171(10) -0.0040(8) 0.0050(8) -0.0043(8)
C16 0.0126(10) 0.0188(10) 0.0093(9) -0.0014(8) 0.0027(8) 0.0010(8)
C17 0.0100(9) 0.0141(10) 0.0200(10) 0.0021(8) 0.0064(8) 0.0042(8)
C18 0.0139(10) 0.0156(10) 0.0111(9) -0.0027(8) 0.0055(8) -0.0007(8)
C19 0.0141(10) 0.0109(9) 0.0102(9) -0.0027(8) 0.0042(8) -0.0003(7)
C20 0.0141(10) 0.0169(10) 0.0139(10) -0.0012(8) 0.0073(8) 0.0014(8)
C21 0.0150(10) 0.0099(9) 0.0151(10) 0.0024(8) 0.0075(8) -0.0008(7)

loop_
_atom_type_symbol
_atom_type_description
_atom_type_scat_dispersion_real
_atom_type_scat_dispersion_imag
_atom_type_scat_source
C C 0.0033 0.0016 'International Tables Vol C Tables 4.2.6.8 and 6.1.1.4'
H H 0.0000 0.0000 'International Tables Vol C Tables 4.2.6.8 and 6.1.1.4'
N N 0.0061 0.0033 'International Tables Vol C Tables 4.2.6.8 and 6.1.1.4'
O O 0.0106 0.0060 'International Tables Vol C Tables 4.2.6.8 and 6.1.1.4'

loop_
_geom_angle_atom_site_label_1
_geom_angle_atom_site_label_2
_geom_angle_atom_site_label_3
_geom_angle
C4 N1 C12 131.11(16)
C4 N1 H1 114.4
C12 N1 H1 114.4
O1 C2 C3 124.61(17)
O1 C2 C11 117.51(16)
C3 C2 C11 117.87(16)
C4 C3 C2 123.46(17)
C4 C3 H3 118.3
C2 C3 H3 118.3
N1 C4 C3 124.37(17)
N1 C4 C5 115.26(16)
C3 C4 C5 120.37(16)
C6 C5 C10 117.95(17)
C6 C5 C4 122.78(16)
C10 C5 C4 119.27(16)
C7 C6 C5 120.93(17)
C7 C6 H6 119.5
C5 C6 H6 119.5
C8 C7 C6 120.67(18)
C8 C7 H7 119.7
C6 C7 H7 119.7
C7 C8 C9 119.31(18)
C7 C8 H8 120.3
C9 C8 H8 120.3
C8 C9 C10 120.49(17)
C8 C9 H9 119.8
C10 C9 H9 119.8
C9 C10 C5 120.63(17)
C9 C10 C11 118.54(16)
C5 C10 C11 120.83(17)
O2 C11 C10 122.06(17)
O2 C11 C2 120.08(16)
C10 C11 C2 117.85(15)
N1 C12 C18 114.32(15)
N1 C12 C19 109.79(14)
C18 C12 C19 110.51(15)
N1 C12 C13 105.21(14)
C18 C12 C13 107.78(15)
C19 C12 C13 108.98(14)
C14 C13 C12 110.50(15)
C14 C13 H13A 109.5
C12 C13 H13A 109.5
C14 C13 H13B 109.5
C12 C13 H13B 109.5
H13A C13 H13B 108.1
C20 C14 C13 109.26(15)
C20 C14 C15 109.40(15)
C13 C14 C15 109.58(15)
C20 C14 H14 109.5
C13 C14 H14 109.5
C15 C14 H14 109.5
C16 C15 C14 109.06(15)
C16 C15 H15A 109.9
C14 C15 H15A 109.9
C16 C15 H15B 109.9
C14 C15 H15B 109.9
H15A C15 H15B 108.3
C15 C16 C17 109.47(15)
C15 C16 C18 109.85(16)
C17 C16 C18 109.63(15)
C15 C16 H16 109.3
C17 C16 H16 109.3
C18 C16 H16 109.3
C21 C17 C16 109.55(15)
C21 C17 H17A 109.8
C16 C17 H17A 109.8
C21 C17 H17B 109.8
C16 C17 H17B 109.8
H17A C17 H17B 108.2
C12 C18 C16 109.22(14)
C12 C18 H18A 109.8
C16 C18 H18A 109.8
C12 C18 H18B 109.8
C16 C18 H18B 109.8
H18A C18 H18B 108.3
C21 C19 C12 109.46(14)
C21 C19 H19A 109.8
C12 C19 H19A 109.8
C21 C19 H19B 109.8
C12 C19 H19B 109.8
H19A C19 H19B 108.2
C14 C20 C21 109.42(14)
C14 C20 H20A 109.8
C21 C20 H20A 109.8
C14 C20 H20B 109.8
C21 C20 H20B 109.8
H20A C20 H20B 108.2
C17 C21 C20 109.90(15)
C17 C21 C19 108.87(14)
C20 C21 C19 109.98(15)
C17 C21 H21 109.4
C20 C21 H21 109.4
C19 C21 H21 109.4

loop_
_geom_bond_atom_site_label_1
_geom_bond_atom_site_label_2
_geom_bond_distance
O1 C2 1.241(2)
O2 C11 1.216(2)
N1 C4 1.346(2)
N1 C12 1.482(2)
N1 H1 0.88
C2 C3 1.411(3)
C2 C11 1.530(3)
C3 C4 1.384(3)
C3 H3 0.95
C4 C5 1.498(3)
C5 C6 1.393(3)
C5 C10 1.407(2)
C6 C7 1.387(3)
C6 H6 0.95
C7 C8 1.383(3)
C7 H7 0.95
C8 C9 1.385(3)
C8 H8 0.95
C9 C10 1.389(3)
C9 H9 0.95
C10 C11 1.482(3)
C12 C18 1.534(3)
C12 C19 1.537(2)
C12 C13 1.539(2)
C13 C14 1.531(3)
C13 H13A 0.99
C13 H13B 0.99
C14 C20 1.529(3)
C14 C15 1.531(3)
C14 H14 1.0
C15 C16 1.530(3)
C15 H15A 0.99
C15 H15B 0.99
C16 C17 1.535(3)
C16 C18 1.539(3)
C16 H16 1.0
C17 C21 1.528(3)
C17 H17A 0.99
C17 H17B 0.99
C18 H18A 0.99
C18 H18B 0.99
C19 C21 1.533(2)
C19 H19A 0.99
C19 H19B 0.99
C20 C21 1.531(3)
C20 H20A 0.99
C20 H20B 0.99
C21 H21 1.0

loop_
_geom_hbond_atom_site_label_D
_geom_hbond_atom_site_label_H
_geom_hbond_atom_site_label_A
_geom_hbond_site_symmetry_A
_geom_hbond_distance_DH
_geom_hbond_distance_HA
_geom_hbond_distance_DA
_geom_hbond_angle_DHA
C6 H6 O1 4_565 0.95 2.59 3.385(3) 142
C8 H8 O2 2_555 0.95 2.47 3.231(2) 137
C13 H13A O1 4_565 0.99 2.51 3.400(2) 150
C15 H15B Cg1 3_666 0.99 2.74 3.587(2) 144

loop_
_geom_torsion_atom_site_label_1
_geom_torsion_atom_site_label_2
_geom_torsion_atom_site_label_3
_geom_torsion_atom_site_label_4
_geom_torsion
O1 C2 C3 C4 -173.98(18)
C11 C2 C3 C4 6.9(3)
C12 N1 C4 C3 3.9(3)
C12 N1 C4 C5 -177.13(16)
C2 C3 C4 N1 174.46(17)
C2 C3 C4 C5 -4.5(3)
N1 C4 C5 C6 2.6(2)
C3 C4 C5 C6 -178.38(17)
N1 C4 C5 C10 -177.72(15)
C3 C4 C5 C10 1.3(2)
C10 C5 C6 C7 1.5(3)
C4 C5 C6 C7 -178.80(17)
C5 C6 C7 C8 -0.3(3)
C6 C7 C8 C9 -1.0(3)
C7 C8 C9 C10 1.1(3)
C8 C9 C10 C5 0.1(3)
C8 C9 C10 C11 -179.99(17)
C6 C5 C10 C9 -1.4(3)
C4 C5 C10 C9 178.86(16)
C6 C5 C10 C11 178.73(16)
C4 C5 C10 C11 -1.0(2)
C9 C10 C11 O2 4.3(3)
C5 C10 C11 O2 -175.85(16)
C9 C10 C11 C2 -176.47(16)
C5 C10 C11 C2 3.4(2)
O1 C2 C11 O2 -6.1(3)
C3 C2 C11 O2 173.12(16)
O1 C2 C11 C10 174.65(16)
C3 C2 C11 C10 -6.1(2)
C4 N1 C12 C18 -53.4(3)
C4 N1 C12 C19 71.4(2)
C4 N1 C12 C13 -171.49(17)
N1 C12 C13 C14 -176.98(14)
C18 C12 C13 C14 60.65(19)
C19 C12 C13 C14 -59.31(19)
C12 C13 C14 C20 59.72(19)
C12 C13 C14 C15 -60.13(19)
C20 C14 C15 C16 -60.95(19)
C13 C14 C15 C16 58.82(19)
C14 C15 C16 C17 60.51(19)
C14 C15 C16 C18 -59.93(19)
C15 C16 C17 C21 -59.66(19)
C18 C16 C17 C21 60.90(19)
N1 C12 C18 C16 -177.36(15)
C19 C12 C18 C16 58.19(19)
C13 C12 C18 C16 -60.80(19)
C15 C16 C18 C12 61.65(19)
C17 C16 C18 C12 -58.69(19)
N1 C12 C19 C21 173.69(14)
C18 C12 C19 C21 -59.31(19)
C13 C12 C19 C21 58.95(18)
C13 C14 C20 C21 -59.63(19)
C15 C14 C20 C21 60.33(19)
C16 C17 C21 C20 59.08(19)
C16 C17 C21 C19 -61.43(19)
C14 C20 C21 C17 -59.49(19)
C14 C20 C21 C19 60.35(19)
C12 C19 C21 C17 60.33(19)
C12 C19 C21 C20 -60.13(18)

_cod_database_fobs_code 2242797
